data_1101154
loop_
_publ_author_name
'Yang, Miao'
'Yu, Jihong'
'Di, Jiancheng'
'Li, Jiyang'
'Chen, Peng'
'Fang, Qianrong'
'Chen, Yan'
'Xu, Ruren'

_publ_section_title
;
 Syntheses, Structures, Ionic Conductivities, and Magnetic Properties of
 Three New Transition-Metal Borophosphates
 Na5(H3O){MII3[B3O3(OH)]3(PO4)6}&#x00B7;2H2O (MII = Mn, Co, Ni)
;
_journal_issue 9
_journal_name_full 'Inorganic Chemistry'
_journal_page_first 3588
_journal_page_last 3593
_journal_paper_doi 10.1021/ic051916f
_journal_volume 45
_journal_year 2006
_chemical_formula_sum 'B9 H10 Mn3 Na5 O39 P6'
_chemical_formula_weight 1196.96
_space_group_IT_number 176
_symmetry_cell_setting hexagonal
_symmetry_space_group_name_Hall '-P 6c'
_symmetry_space_group_name_H-M 'P 63/m'
_cell_angle_alpha 90.00
_cell_angle_beta 90.00
_cell_angle_gamma 120.00
_cell_formula_units_Z 2
_cell_length_a 11.9683(5)
_cell_length_b 11.9683(5)
_cell_length_c 12.1303(6)
_cell_measurement_temperature 293(2)
_cell_volume 1504.76(12)
_diffrn_ambient_temperature 293(2)
_exptl_crystal_density_diffrn 2.642
_cod_original_formula_sum 'H10 B9 Mn3 Na5 O39 P6'
_cod_database_code 1101154

loop_
_symmetry_equiv_pos_as_xyz
'x, y, z'
'-y, x-y, z'
'-x+y, -x, z'
'-x, -y, z+1/2'
'y, -x+y, z+1/2'
'x-y, x, z+1/2'
'-x, -y, -z'
'y, -x+y, -z'
'x-y, x, -z'
'x, y, -z-1/2'
'-y, x-y, -z-1/2'
'-x+y, -x, -z-1/2'

loop_
_atom_site_label
_atom_site_type_symbol
_atom_site_fract_x
_atom_site_fract_y
_atom_site_fract_z
_atom_site_U_iso_or_equiv
_atom_site_adp_type
_atom_site_occupancy
_atom_site_symmetry_multiplicity
_atom_site_calc_flag
_atom_site_refinement_flags
_atom_site_disorder_assembly
_atom_site_disorder_group
Mn1 Mn 0.0000 0.5000 0.5000 0.0122(3) Uani 1 2 d S . .
P1 P 0.18725(13) 0.37876(14) 0.53913(12) 0.0094(3) Uani 1 1 d . . .
O1 O -0.0678(4) 0.5683(4) 0.6517(3) 0.0122(8) Uani 1 1 d . . .
O2 O 0.3155(4) 0.4889(4) 0.5006(4) 0.0179(9) Uani 1 1 d . . .
O3 O 0.0996(4) 0.4227(4) 0.5882(3) 0.0147(9) Uani 1 1 d . . .
O4 O 0.1193(4) 0.2825(4) 0.4427(3) 0.0158(9) Uani 1 1 d . . .
O5 O 0.2029(4) 0.2968(4) 0.6308(3) 0.0132(8) Uani 1 1 d . . .
O6 O -0.1494(6) 0.3726(6) 0.7500 0.0243(15) Uani 1 2 d S . .
O7 O 0.2665(5) 0.1795(5) 0.7500 0.0103(11) Uani 1 2 d S . .
B1 B -0.0949(9) 0.5059(9) 0.7500 0.0124(18) Uani 1 2 d S . .
B2 B 0.2966(6) 0.2502(6) 0.6492(6) 0.0130(12) Uani 1 1 d . . .
Na1 Na 0.0165(4) 0.2869(4) 0.7500 0.0289(9) Uani 1 2 d S . .
Na2 Na -0.3333 0.3333 0.5999(8) 0.024(2) Uani 0.50 3 d SP . .
Na3 Na 0.3333 0.6667 0.5932(8) 0.0207(19) Uani 0.50 3 d SP . .
O1W O 0.0000 0.0000 0.302(2) 0.072(10) Uani 0.50 3 d SP . .
O3W O 0.3333 0.6667 0.7500 0.132(12) Uani 1 6 d S . .
O2W O 0.0000 0.0000 0.5000 0.23(2) Uani 1 6 d S . .

loop_
_atom_site_aniso_label
_atom_site_aniso_U_11
_atom_site_aniso_U_22
_atom_site_aniso_U_33
_atom_site_aniso_U_23
_atom_site_aniso_U_13
_atom_site_aniso_U_12
Mn1 0.0128(6) 0.0139(6) 0.0127(6) -0.0021(5) -0.0025(5) 0.0087(5)
P1 0.0100(6) 0.0109(6) 0.0086(6) 0.0004(5) -0.0014(5) 0.0063(6)
O1 0.018(2) 0.014(2) 0.0089(19) -0.0009(16) -0.0021(16) 0.0108(17)
O2 0.0137(19) 0.016(2) 0.024(2) 0.0017(19) 0.0015(19) 0.0078(16)
O3 0.019(2) 0.021(2) 0.0133(19) 0.0013(17) 0.0032(17) 0.0164(18)
O4 0.023(2) 0.017(2) 0.012(2) -0.0025(17) -0.0049(17) 0.0137(18)
O5 0.019(2) 0.019(2) 0.0076(19) 0.0018(16) -0.0009(16) 0.0141(18)
O6 0.024(3) 0.011(3) 0.030(4) 0.000 0.000 0.003(3)
O7 0.011(3) 0.009(3) 0.011(3) 0.000 0.000 0.005(2)
B1 0.011(4) 0.011(4) 0.014(4) 0.000 0.000 0.006(4)
B2 0.012(3) 0.012(3) 0.012(3) 0.000(2) -0.002(2) 0.004(3)
Na1 0.023(2) 0.030(2) 0.025(2) 0.000 0.000 0.0062(18)
Na2 0.024(3) 0.024(3) 0.024(5) 0.000 0.000 0.0122(15)
Na3 0.020(3) 0.020(3) 0.021(5) 0.000 0.000 0.0102(14)
O1W 0.036(6) 0.036(6) 0.14(3) 0.000 0.000 0.018(3)
O3W 0.083(11) 0.083(11) 0.23(4) 0.000 0.000 0.042(6)
O2W 0.141(19) 0.141(19) 0.40(7) 0.000 0.000 0.070(9)

loop_
_geom_bond_atom_site_label_1
_geom_bond_atom_site_label_2
_geom_bond_distance
_geom_bond_site_symmetry_2
_geom_bond_publ_flag
Mn1 O3 2.128(4) 7_566 ?
Mn1 O3 2.128(4) . ?
Mn1 O2 2.145(4) 9_556 ?
Mn1 O2 2.145(4) 3_565 ?
Mn1 O1 2.318(4) 7_566 ?
Mn1 O1 2.318(4) . ?
Mn1 Na3 3.635(3) 7_566 ?
Mn1 Na3 3.635(3) . ?
Mn1 Na2 3.661(3) 7_566 ?
Mn1 Na2 3.661(3) . ?
P1 O3 1.511(4) . ?
P1 O2 1.513(4) . ?
P1 O5 1.555(4) . ?
P1 O4 1.556(4) . ?
P1 Na3 3.055(3) . ?
P1 Na1 3.112(3) . ?
P1 Na2 3.428(5) 7_566 ?
O1 B1 1.358(6) . ?
O1 B2 1.505(7) 3_565 ?
O2 Mn1 2.145(4) 2_665 ?
O2 Na3 2.319(6) . ?
O2 Na2 2.367(7) 7_566 ?
O3 Na1 2.422(5) . ?
O3 Na3 2.861(4) . ?
O4 B2 1.476(8) 9_556 ?
O5 B2 1.498(7) . ?
O5 Na1 2.611(5) . ?
O6 B1 1.389(11) . ?
O6 Na1 2.652(8) . ?
O6 Na2 2.711(8) . ?
O6 Na2 2.711(8) 10_557 ?
O7 B2 1.428(7) 10_557 ?
O7 B2 1.428(7) . ?
O7 Na1 2.369(7) 3 ?
B1 O1 1.358(6) 10_557 ?
B1 Na2 3.136(9) . ?
B1 Na2 3.136(9) 10_557 ?
B2 O4 1.476(8) 8_556 ?
B2 O1 1.505(7) 2_665 ?
Na1 O7 2.369(7) 2 ?
Na1 O3 2.422(5) 10_557 ?
Na1 O5 2.611(5) 10_557 ?
Na1 P1 3.112(3) 10_557 ?
Na2 Na3 2.342(13) 7_566 ?
Na2 O2 2.367(7) 9_556 ?
Na2 O2 2.367(7) 8_456 ?
Na2 O2 2.367(7) 7_566 ?
Na2 O6 2.711(8) 3_455 ?
Na2 O6 2.711(8) 2_565 ?
Na2 B1 3.136(9) 3_455 ?
Na2 B1 3.136(9) 2_565 ?
Na2 P1 3.428(5) 9_556 ?
Na2 P1 3.428(5) 8_456 ?
Na3 O3W 1.902(9) . ?
Na3 O2 2.319(6) 3_565 ?
Na3 O2 2.319(6) 2_665 ?
Na3 Na2 2.342(13) 7_566 ?
Na3 O3 2.861(4) 3_565 ?
Na3 O3 2.861(4) 2_665 ?
Na3 P1 3.055(2) 3_565 ?
Na3 P1 3.055(2) 2_665 ?
O1W O1W 1.27(6) 10_556 ?
O3W Na3 1.902(9) 10_557 ?
